data_1575034
loop_
_publ_author_name
'Bisai, Milan Kumar'
'\/Losiewicz, Justyna'
'Nichol, Gary S.'
'Dominey, Andrew P.'
'Thomas, Stephen P.'
'Macgregor, Stuart A.'
'Ingleson, Michael J.'

_publ_section_title
;
 Ligand non-innocence and an unusual \s-bond metathesis step enables
 catalytic borylation using 9-borabicyclo-[3.3.1]-nonane
;
_journal_issue 21
_journal_name_full 'Chemical Science'
_journal_page_first 9255
_journal_page_last 9263
_journal_paper_doi 10.1039/D5SC02085A
_journal_volume 16
_journal_year 2025
_chemical_absolute_configuration ad
_chemical_formula_moiety '1(C28 H34 B2 S3)'
_chemical_formula_sum 'C28 H34 B2 S3'
_chemical_formula_weight 488.35
_space_group_crystal_system monoclinic
_space_group_IT_number 4
_space_group_name_Hall 'P 2yb'
_space_group_name_H-M_alt 'P 1 21 1'
_atom_sites_solution_hydrogens geom
_atom_sites_solution_primary direct
_audit_creation_date 2024-05-06
_audit_creation_method
;
Olex2 1.5-beta
(compiled 2024.02.16 svn.r378c4104 for OlexSys, GUI svn.r6928)
;
_audit_update_record
;
2025-01-17 deposited with the CCDC.	2025-04-23 downloaded from the CCDC.
;
_cell_angle_alpha 90
_cell_angle_beta 94.8085(9)
_cell_angle_gamma 90
_cell_formula_units_Z 4
_cell_length_a 6.45827(7)
_cell_length_b 21.26402(19)
_cell_length_c 18.39205(17)
_cell_measurement_reflns_used 48404
_cell_measurement_temperature 120.00(10)
_cell_measurement_theta_max 75.5010
_cell_measurement_theta_min 4.7320
_cell_volume 2516.87(4)
_computing_cell_refinement 'CrysAlisPro 1.171.43.116a (Rigaku OD, 2024)'
_computing_data_collection 'CrysAlisPro 1.171.43.116a (Rigaku OD, 2024)'
_computing_data_reduction 'CrysAlisPro 1.171.43.116a (Rigaku OD, 2024)'
_computing_molecular_graphics 'Olex2 1.5-beta (Dolomanov et al., 2009)'
_computing_publication_material 'Olex2 1.5-beta (Dolomanov et al., 2009)'
_computing_structure_refinement 'SHELXL 2018/3 (Sheldrick, 2015)'
_computing_structure_solution 'SHELXS  (Sheldrick, 2008)'
_diffrn_ambient_environment N~2~
_diffrn_ambient_temperature 120.00(10)
_diffrn_detector 'CCD plate'
_diffrn_detector_area_resol_mean 5.2792
_diffrn_detector_type Atlas
_diffrn_measured_fraction_theta_full 1.000
_diffrn_measured_fraction_theta_max 0.993
_diffrn_measurement_details
;
List of Runs (angles in degrees, time in seconds):

  # Type    Start    End  Width  t~exp~   \w     \q     \k     \f   Frames
#--------------------------------------------------------------------------
  1  \w    -84.00   0.00   1.00    7.50    --  -42.75 118.00 176.00   84
  2  \w   -116.00 -55.00   1.00    7.50    --  -42.75-158.00 -63.00   61
  3  \w   -116.00 -55.00   1.00    7.50    --  -42.75-158.00 -63.00   61
  4  \w     22.00  90.00   1.00    7.50    --   42.75-118.00  90.00   68
  5  \w     45.00 119.00   1.00    7.50    --   42.75-158.00 -63.00   74
  6  \w     41.00 110.00   1.00   15.00    --  111.00-118.00  90.00   69
  7  \w     45.00 135.00   1.00   15.00    --  111.00-158.00 -63.00   90
  8  \w     76.00 160.00   1.00   15.00    --  111.00 158.00 -29.00   84
  9  \w    101.00 178.00   1.00   15.00    --  111.00 118.00 176.00   77
 10  \w      2.00  29.00   1.00    7.50    --   38.00  90.00  23.99   27
 11  \w      3.00  31.00   1.00    7.50    --   38.00  87.00-132.29   28
 12  \w   -113.00 -16.00   1.00    7.50    --  -42.75 -57.00-180.00   97
 13  \w   -113.00 -16.00   1.00    7.50    --  -42.75 -57.00-180.00   97
 14  \w   -115.00 -20.00   1.00    7.50    --  -42.75 -38.00  60.00   95
 15  \w   -109.00 -24.00   1.00    7.50    --  -42.75 158.00 -29.00   85
 16  \w     27.00  96.00   1.00    7.50    --   42.75-125.00   0.00   69
 17  \w      6.00  82.00   1.00    7.50    --   42.75 -99.00-180.00   76
 18  \w     20.00 115.00   1.00    7.50    --   42.75  38.00-150.00   95
 19  \w     20.00 115.00   1.00    7.50    --   42.75  38.00-150.00   95
 20  \w     14.00  42.00   1.00    7.50    --   46.00  80.00 101.30   28
 21  \w     14.00  42.00   1.00    7.50    --   46.00  79.00 -49.80   28
 22  \w     23.00 120.00   1.00    7.50    --   50.00  59.00 -91.85   97
 23  \w     23.00 120.00   1.00    7.50    --   50.00  59.00 -91.85   97
 24  \w     24.00 126.00   1.00    7.50    --   54.00  70.00 -53.35  102
 25  \w     24.00 126.00   1.00    7.50    --   54.00  70.00 -53.35  102
 26  \w     24.00 126.00   1.00    7.50    --   54.00  71.00   4.99  102
 27  \w     29.00 129.00   1.00    7.50    --   58.00  69.00 101.57  100
 28  \w     28.00 130.00   1.00    7.50    --   58.00  71.00 178.44  102
 29  \w     28.00 130.00   1.00    7.50    --   58.00  71.00 178.44  102
 30  \w     29.00 129.00   1.00    7.50    --   58.00  69.00 101.57  100
 31  \w     30.00 128.00   1.00    7.50    --   58.00  63.00 -80.42   98
 32  \w     30.00 128.00   1.00    7.50    --   58.00  63.00 -80.42   98
 33  \w     32.00 134.00   1.00    7.50    --   62.00  71.00  50.68  102
 34  \w     32.00 134.00   1.00    7.50    --   62.00  71.00  50.68  102
 35  \w     36.00 138.00   1.00    7.50    --   66.00  71.00 128.77  102
 36  \w     36.00 138.00   1.00    7.50    --   66.00  71.00 128.77  102
 37  \w     36.00 138.00   1.00    7.50    --   66.00  70.00-167.52  102
 38  \w     40.00 142.00   1.00    7.50    --   70.00  71.00  62.73  102
 39  \w     44.00 146.00   1.00    7.50    --   74.00  70.00-156.08  102
 40  \w     44.00 146.00   1.00    7.50    --   74.00  70.00  27.89  102
 41  \w     36.00 135.00   1.00   15.00    --  111.00 -30.00  30.00   99
 42  \w     40.00 135.00   1.00   15.00    --  111.00 -45.00 -90.00   95
 43  \w     83.00 178.00   1.00   15.00    --  111.00  61.00 120.00   95
 44  \w     83.00 178.00   1.00   15.00    --  111.00  61.00 -90.00   95
 45  \w     87.00 178.00   1.00   15.00    --  111.00  45.00  60.00   91
 46  \w     83.00 178.00   1.00   15.00    --  111.00  61.00 120.00   95
 47  \w     90.00 170.00   1.00   15.00    --  111.00  45.00-120.00   80
 48  \w     83.00 110.00   1.00   15.00    --  111.00  61.00   0.00   27
 49  \w    140.00 173.00   1.00   15.00    --  111.00  61.00 -30.00   33
 50  \w    116.00 177.00   1.00   15.00    --  111.00  61.00-180.00   61
 51  \w     83.00 119.00   1.00   15.00    --  111.00  61.00 -30.00   36
 52  \w    140.00 177.00   1.00   15.00    --  111.00  61.00-150.00   37
 53  \w     83.00 110.00   1.00   15.00    --  111.00  61.00-180.00   27
 54  \w     42.00 120.00   1.00   15.00    --  111.00 -61.00  60.00   78
 55  \w     83.00 126.00   1.00   15.00    --  111.00  61.00-150.00   43
 56  \w     84.00 112.00   1.00   15.00    --  111.00-125.00 150.00   28
 57  \w     44.00  69.00   1.00   15.00    --  111.00-125.00 150.00   25
 58  \w     40.00  93.00   1.00   15.00    --  111.00 -77.00-120.00   53
 59  \w    102.00 131.00   1.00   15.00    --  111.00 -77.00-120.00   29
 60  \w     88.00 176.00   1.00   15.00    --  111.00  45.00  90.00   88
 61  \w     89.00 165.00   1.00   15.00    --  111.00  45.00 120.00   76
 62  \w     87.00 173.00   1.00   15.00    --  111.00  45.00  30.00   86
 63  \w     83.00 110.00   1.00   15.00    --  111.00  61.00  90.00   27
 64  \w    132.00 176.00   1.00   15.00    --  111.00  45.00 150.00   44
 65  \w     87.00 127.00   1.00   15.00    --  111.00  45.00 150.00   40
 66  \w     90.00 157.00   1.00   15.00    --  111.00  45.00-180.00   67
 67  \w     89.00 122.00   1.00   15.00    --  111.00  45.00-150.00   33
 68  \w     88.00 162.00   1.00   15.00    --  111.00  45.00 -30.00   74
 69  \w     30.00 107.00   1.00   15.00    --  111.00 -94.00-120.00   77
 70  \w     77.00 134.00   1.00   15.00    --  111.00 -61.00 -60.00   57
 71  \w     81.00 127.00   1.00   15.00    --  111.00 -30.00  30.00   46
 72  \w     87.00 154.00   1.00   15.00    --  111.00  45.00 -60.00   67
 73  \w     88.00 172.00   1.00   15.00    --  111.00  45.00 -90.00   84
 74  \w     43.00 108.00   1.00   15.00    --  111.00-125.00 -60.00   65
 75  \w     83.00 145.00   1.00   15.00    --  111.00  61.00-120.00   62
 76  \w     67.00 127.00   1.00   15.00    --  111.00 -45.00  90.00   60
 77  \w    129.00 156.00   1.00   15.00    --  111.00  61.00  60.00   27
 78  \w    142.00 176.00   1.00   15.00    --  111.00  61.00 -60.00   34
 79  \w     58.00 104.00   1.00   15.00    --  111.00 -94.00 -30.00   46
 80  \w     80.00 115.00   1.00   15.00    --  111.00 -30.00 -90.00   35
 81  \w     83.00 109.00   1.00   15.00    --  111.00  61.00  60.00   26
 82  \w     40.00  69.00   1.00   15.00    --  111.00 -30.00 -90.00   29
 83  \w     76.00 129.00   1.00   15.00    --  111.00 -77.00 -30.00   53
 84  \w    106.00 140.00   1.00   15.00    --  111.00 -77.00  60.00   34
 85  \w     41.00 101.00   1.00   15.00    --  111.00-125.00-120.00   60
 86  \w     83.00 110.00   1.00   15.00    --  111.00  61.00 -60.00   27
 87  \w     48.00  84.00   1.00   15.00    --  111.00 -77.00  60.00   36
 88  \w     93.00 172.00   1.00   15.00    --  111.00  45.00   0.00   79
 89  \w     83.00 110.00   1.00   15.00    --  111.00  61.00  30.00   27
 90  \w     83.00 154.00   1.00   15.00    --  111.00  61.00 150.00   71
 91  \w     31.00 104.00   1.00   15.00    --  111.00 -94.00 -60.00   73
;
_diffrn_measurement_device 'four-circle diffractometer'
_diffrn_measurement_device_type 'Rigaku Oxford Diffraction SuperNova'
_diffrn_measurement_method '\w scans'
_diffrn_orient_matrix_type 'CrysAlisPro convention (1999,Acta A55,543-557)'
_diffrn_orient_matrix_UB_11 -0.0201713000
_diffrn_orient_matrix_UB_12 -0.0497194000
_diffrn_orient_matrix_UB_13 -0.0611323000
_diffrn_orient_matrix_UB_21 0.0253027000
_diffrn_orient_matrix_UB_22 0.0517892000
_diffrn_orient_matrix_UB_23 -0.0571728000
_diffrn_orient_matrix_UB_31 0.2371033000
_diffrn_orient_matrix_UB_32 -0.0097542000
_diffrn_orient_matrix_UB_33 0.0080132000
_diffrn_radiation_monochromator mirror
_diffrn_radiation_probe x-ray
_diffrn_radiation_type 'Cu K\a'
_diffrn_radiation_wavelength 1.54184
_diffrn_reflns_av_R_equivalents 0.0594
_diffrn_reflns_av_unetI/netI 0.0263
_diffrn_reflns_Laue_measured_fraction_full 1.000
_diffrn_reflns_Laue_measured_fraction_max 0.993
_diffrn_reflns_limit_h_max 8
_diffrn_reflns_limit_h_min -6
_diffrn_reflns_limit_k_max 26
_diffrn_reflns_limit_k_min -26
_diffrn_reflns_limit_l_max 23
_diffrn_reflns_limit_l_min -23
_diffrn_reflns_number 97425
_diffrn_reflns_point_group_measured_fraction_full 1.000
_diffrn_reflns_point_group_measured_fraction_max 0.990
_diffrn_reflns_theta_full 67.684
_diffrn_reflns_theta_max 75.967
_diffrn_reflns_theta_min 4.158
_diffrn_source 'micro-focus sealed X-ray tube'
_diffrn_source_current 0.8
_diffrn_source_type 'SuperNova (Cu) X-ray Source'
_diffrn_source_voltage 50.0
_exptl_absorpt_coefficient_mu 2.786
_exptl_absorpt_correction_T_max 1.000
_exptl_absorpt_correction_T_min 0.513
_exptl_absorpt_correction_type gaussian
_exptl_absorpt_process_details
;
CrysAlisPro 1.171.43.116a (Rigaku Oxford Diffraction, 2024)
Numerical absorption correction based on gaussian integration over
a multifaceted crystal model
Empirical absorption correction using spherical harmonics,
implemented in SCALE3 ABSPACK scaling algorithm.
;
_exptl_crystal_colour 'translucent dark orange'
_exptl_crystal_density_diffrn 1.289
_exptl_crystal_description blade
_exptl_crystal_F_000 1040
_exptl_crystal_recrystallization_method 'The material was recrystallised from chlorobenzene by slow evaporation'
_exptl_crystal_size_max 0.4
_exptl_crystal_size_mid 0.05
_exptl_crystal_size_min 0.05
_refine_diff_density_max 0.441
_refine_diff_density_min -0.317
_refine_diff_density_rms 0.051
_refine_ls_abs_structure_details
;
 Refined as an inversion twin.
;
_refine_ls_abs_structure_Flack 0.204(14)
_refine_ls_extinction_method none
_refine_ls_goodness_of_fit_ref 1.031
_refine_ls_hydrogen_treatment constr
_refine_ls_matrix_type full
_refine_ls_number_parameters 742
_refine_ls_number_reflns 10393
_refine_ls_number_restraints 316
_refine_ls_restrained_S_all 1.025
_refine_ls_R_factor_all 0.0394
_refine_ls_R_factor_gt 0.0376
_refine_ls_shift/su_max 0.000
_refine_ls_shift/su_mean 0.000
_refine_ls_structure_factor_coef Fsqd
_refine_ls_weighting_details 'w=1/[\s^2^(Fo^2^)+(0.0591P)^2^+0.9885P] where P=(Fo^2^+2Fc^2^)/3'
_refine_ls_weighting_scheme calc
_refine_ls_wR_factor_gt 0.0959
_refine_ls_wR_factor_ref 0.0975
_reflns_Friedel_coverage 0.939
_reflns_Friedel_fraction_full 1.000
_reflns_Friedel_fraction_max 0.987
_reflns_number_gt 10035
_reflns_number_total 10393
_reflns_threshold_expression 'I > 2\s(I)'
_cod_data_source_file d5sc02085a3.cif
_cod_data_source_block 5e
_cod_database_code 1575034
_shelx_shelxl_version_number 2018/3
_chemical_oxdiff_formula 'C30 H35 S3'
_chemical_oxdiff_usercomment '@ 120 K MB-ter-thiophene-BBN2'
_shelx_space_group_comment
;
The symmetry employed for this shelxl refinement is uniquely defined
by the following loop, which should always be used as a source of
symmetry information in preference to the above space-group names.
They are only intended as comments.
;
_shelx_estimated_absorpt_t_max 0.873
_shelx_estimated_absorpt_t_min 0.402
_olex2_refinement_description
;
1. Twinned data refinement
 Scales: 0.796(14)
 0.204(14)
2. Fixed Uiso
 At 1.2 times of:
  All C(H) groups, All C(H,H) groups
3. Restrained distances
 C73-C74 \\sim C73-C74A
 with sigma of 0.02
 C73-C80 \\sim C73-C80A
 with sigma of 0.02
 C74-C75 \\sim C74A-C75A
 with sigma of 0.02
 C75-C76 \\sim C75A-C76A
 with sigma of 0.02
 C76-C77 \\sim C76A-C77
 with sigma of 0.02
 C77-C78 \\sim C77-C78A
 with sigma of 0.02
 C78-C79 \\sim C78A-C79A
 with sigma of 0.02
 C79-C80 \\sim C79A-C80A
 with sigma of 0.02
 C73-C75 \\sim C73-C75A
 with sigma of 0.04
 C73-C79 \\sim C73-C79A
 with sigma of 0.04
 C74-C76 \\sim C74A-C76A
 with sigma of 0.04
 C75-C77 \\sim C75A-C77
 with sigma of 0.04
 C77-C79 \\sim C77-C79A
 with sigma of 0.04
 C78-C80 \\sim C78A-C80A
 with sigma of 0.04
4. Uiso/Uaniso restraints and constraints
S52A \\sim C70A \\sim C68A \\sim S53A \\sim C67A \\sim C64A \\sim C69A \\sim
C65A \\sim C71A \\sim C66A: within 2A with sigma of 0.02 and sigma for terminal
atoms of 0.04 within 2A
C73 \\sim C77 \\sim C74A \\sim C75A \\sim C76A \\sim C78A \\sim C79A \\sim C80A
\\sim B72: within 2A with sigma of 0.04 and sigma for terminal atoms of 0.08
within 2A
5. Rigid body (RIGU) restrains
 S52A, C70A, C68A, S53A, C67A, C64A, C69A, C65A, C71A, C66A, B72, C63
 with sigma for 1-2 distances of 0.002 and sigma for 1-3 distances of 0.002
 C73, C77, C74A, C75A, C76A, C78A, C79A, C80A, B72
 with sigma for 1-2 distances of 0.004 and sigma for 1-3 distances of 0.004
6. Same fragment restrains
{S52, S53, C64, C65, C66, C67, C68, C69, C70, C71} sigma for 1-2: 0.01, 1-3:
0.02
as in
{S52A, S53A, C64A, C65A, C66A, C67A, C68A, C69A, C70A, C71A}
7. Others
 Sof(H73A)=Sof(H77A)=Sof(C74A)=Sof(H74C)=Sof(H74D)=Sof(C75A)=Sof(H75C)=
 Sof(H75D)=Sof(C76A)=Sof(H76C)=Sof(H76D)=Sof(C78A)=Sof(H78C)=Sof(H78D)=
 Sof(C79A)=Sof(H79C)=Sof(H79D)=Sof(C80A)=Sof(H80C)=Sof(H80D)=1-FVAR(1)
 Sof(H73)=Sof(H77)=Sof(C74)=Sof(H74A)=Sof(H74B)=Sof(C75)=Sof(H75A)=Sof(H75B)=
 Sof(C76)=Sof(H76A)=Sof(H76B)=Sof(C78)=Sof(H78A)=Sof(H78B)=Sof(C79)=Sof(H79A)=
 Sof(H79B)=Sof(C80)=Sof(H80A)=Sof(H80B)=FVAR(1)
 Sof(S52A)=Sof(S53A)=Sof(C64A)=Sof(C65A)=Sof(H65A)=Sof(C66A)=Sof(H66A)=
 Sof(C67A)=Sof(C68A)=Sof(C69A)=Sof(H69A)=Sof(C70A)=Sof(H70A)=Sof(C71A)=1-FVAR(2)
 Sof(S52)=Sof(S53)=Sof(C64)=Sof(C65)=Sof(H65)=Sof(C66)=Sof(H66)=Sof(C67)=
 Sof(C68)=Sof(C69)=Sof(H69)=Sof(C70)=Sof(H70)=Sof(C71)=FVAR(2)
8.a Ternary CH refined with riding coordinates:
 C54(H54), C58(H58), C73(H73), C73(H73A), C77(H77), C77(H77A), C4(H4), C8(H8),
 C23(H23), C27(H27)
8.b Secondary CH2 refined with riding coordinates:
 C51(H51A,H51B), C52(H52A,H52B), C53(H53A,H53B), C55(H55A,H55B), C56(H56A,
 H56B), C57(H57A,H57B), C74(H74A,H74B), C75(H75A,H75B), C76(H76A,H76B),
 C78(H78A,H78B), C79(H79A,H79B), C80(H80A,H80B), C74A(H74C,H74D), C75A(H75C,
 H75D), C76A(H76C,H76D), C78A(H78C,H78D), C79A(H79C,H79D), C80A(H80C,H80D),
 C1(H1A,H1B), C2(H2A,H2B), C3(H3A,H3B), C5(H5A,H5B), C6(H6A,H6B), C7(H7A,H7B),
 C24(H24A,H24B), C25(H25A,H25B), C26(H26A,H26B), C28(H28A,H28B), C29(H29A,H29B),
  C30(H30A,H30B)
8.c Aromatic/amide H refined with riding coordinates:
 C61(H61), C62(H62), C65(H65), C66(H66), C69(H69), C70(H70), C65A(H65A),
 C66A(H66A), C69A(H69A), C70A(H70A), C11(H11), C12(H12), C15(H15), C16(H16),
 C19(H19), C20(H20)
;
_olex2_diffrn_ambient_temperature_device 'Oxford Cryosystems Cryostream 800'
_olex2_exptl_crystal_mounting_method 'The crystal was mounted on a MITIGEN holder NVH oil'
_olex2_submission_original_sample_id MB-ter-thiophene-BBN2
_olex2_submission_special_instructions 'No special instructions were received'
_oxdiff_exptl_absorpt_empirical_details
;
Empirical correction (ABSPACK) includes:
- Absorption correction using spherical harmonics
- Frame scaling
;
_oxdiff_exptl_absorpt_empirical_full_max 1.529
_oxdiff_exptl_absorpt_empirical_full_min 0.722

loop_
_space_group_symop_operation_xyz
'x, y, z'
'-x, y+1/2, -z'

loop_
_atom_site_label
_atom_site_type_symbol
_atom_site_fract_x
_atom_site_fract_y
_atom_site_fract_z
_atom_site_U_iso_or_equiv
_atom_site_adp_type
_atom_site_occupancy
_atom_site_site_symmetry_order
_atom_site_calc_flag
_atom_site_refinement_flags_posn
_atom_site_refinement_flags_adp
_atom_site_refinement_flags_occupancy
_atom_site_disorder_assembly
_atom_site_disorder_group
S51 S 0.92240(14) 0.51157(4) 0.31131(5) 0.0345(2) Uani 1 1 d . . . . .
C51 C 1.3042(6) 0.34315(19) 0.4967(2) 0.0334(7) Uani 1 1 d . . . . .
H51A H 1.324285 0.297582 0.488850 0.040 Uiso 1 1 calc R U . . .
H51B H 1.411739 0.357235 0.534791 0.040 Uiso 1 1 calc R U . . .
C52 C 1.0892(6) 0.3540(2) 0.5236(2) 0.0386(9) Uani 1 1 d . . . . .
H52A H 1.074529 0.327154 0.566835 0.046 Uiso 1 1 calc R U . . .
H52B H 1.078597 0.398370 0.539096 0.046 Uiso 1 1 calc R U . . .
C53 C 0.9115(6) 0.3397(2) 0.4663(2) 0.0368(8) Uani 1 1 d . . . . .
H53A H 0.778647 0.351789 0.485701 0.044 Uiso 1 1 calc R U . . .
H53B H 0.907152 0.293848 0.456992 0.044 Uiso 1 1 calc R U . . .
C54 C 0.9318(6) 0.37466(17) 0.3935(2) 0.0313(7) Uani 1 1 d . . . . .
H54 H 0.805863 0.401087 0.380800 0.038 Uiso 1 1 calc R U . . .
C55 C 0.9677(7) 0.32900(19) 0.3297(2) 0.0390(9) Uani 1 1 d . . . . .
H55A H 0.848470 0.299750 0.322584 0.047 Uiso 1 1 calc R U . . .
H55B H 0.973988 0.353550 0.284155 0.047 Uiso 1 1 calc R U . . .
C56 C 1.1672(7) 0.2911(2) 0.3437(2) 0.0439(9) Uani 1 1 d . . . . .
H56A H 1.187351 0.265121 0.300191 0.053 Uiso 1 1 calc R U . . .
H56B H 1.152943 0.262363 0.385260 0.053 Uiso 1 1 calc R U . . .
C57 C 1.3591(6) 0.33258(19) 0.3605(2) 0.0382(9) Uani 1 1 d . . . . .
H57A H 1.385620 0.356922 0.316325 0.046 Uiso 1 1 calc R U . . .
H57B H 1.481399 0.305417 0.373027 0.046 Uiso 1 1 calc R U . . .
C58 C 1.3329(6) 0.37896(17) 0.4247(2) 0.0313(7) Uani 1 1 d . . . . .
H58 H 1.455184 0.407871 0.431295 0.038 Uiso 1 1 calc R U . . .
C60 C 1.1428(6) 0.48075(17) 0.35919(19) 0.0298(7) Uani 1 1 d . . . . .
C61 C 1.3077(6) 0.52078(18) 0.3525(2) 0.0350(8) Uani 1 1 d . . . . .
H61 H 1.443256 0.513005 0.374841 0.042 Uiso 1 1 calc R U . . .
C62 C 1.2570(7) 0.57480(19) 0.3090(2) 0.0371(9) Uani 1 1 d . . . . .
H62 H 1.354515 0.606637 0.299717 0.045 Uiso 1 1 calc R U . . .
C63 C 1.0533(6) 0.57618(17) 0.2819(2) 0.0326(8) Uani 1 1 d . . . . .
C73 C 0.4361(7) 0.8747(2) -0.0841(3) 0.0461(10) Uani 1 1 d D U . . .
H73 H 0.436525 0.828466 -0.074440 0.055 Uiso 0.451(15) 1 calc R U P A 1
H73A H 0.413449 0.828492 -0.078978 0.055 Uiso 0.549(15) 1 calc R U P A 2
C77 C 0.6536(7) 0.9734(2) -0.0414(2) 0.0439(10) Uani 1 1 d D U . . .
H77 H 0.784012 0.984187 -0.010772 0.053 Uiso 0.451(15) 1 calc R U P A 1
H77A H 0.766519 0.990120 -0.006131 0.053 Uiso 0.549(15) 1 calc R U P A 2
B59 B 1.1334(6) 0.4164(2) 0.3961(2) 0.0296(8) Uani 1 1 d . . . . .
B72 B 0.6130(9) 0.9006(2) -0.0299(2) 0.0416(11) Uani 1 1 d . U . . .
S52 S 1.06132(16) 0.68966(5) 0.20784(5) 0.0327(2) Uani 0.928(3) 1 d D . P B 1
S53 S 0.63193(18) 0.78773(5) 0.05145(5) 0.0374(3) Uani 0.928(3) 1 d D . P B 1
C64 C 0.9412(7) 0.62153(18) 0.2347(2) 0.0312(8) Uani 0.928(3) 1 d D . P B 1
C65 C 0.7391(7) 0.6191(2) 0.2057(2) 0.0360(9) Uani 0.928(3) 1 d D . P B 1
H65 H 0.647587 0.585433 0.214199 0.043 Uiso 0.928(3) 1 calc R U P B 1
C66 C 0.6803(7) 0.67191(19) 0.1619(2) 0.0371(9) Uani 0.928(3) 1 d D . P B 1
H66 H 0.544890 0.677418 0.138368 0.044 Uiso 0.928(3) 1 calc R U P B 1
C67 C 0.8385(8) 0.7143(3) 0.1567(3) 0.0337(9) Uani 0.928(3) 1 d D . P B 1
C68 C 0.8312(8) 0.7731(2) 0.1169(2) 0.0372(10) Uani 0.928(3) 1 d D . P B 1
C69 C 0.9646(8) 0.8235(2) 0.1236(2) 0.0450(11) Uani 0.928(3) 1 d D . P B 1
H69 H 1.087870 0.824289 0.155649 0.054 Uiso 0.928(3) 1 calc R U P B 1
C70 C 0.8978(9) 0.8744(2) 0.0774(2) 0.0510(14) Uani 0.928(3) 1 d D . P B 1
H70 H 0.969104 0.913489 0.077484 0.061 Uiso 0.928(3) 1 calc R U P B 1
C71 C 0.7219(8) 0.8624(2) 0.0326(2) 0.0409(11) Uani 0.928(3) 1 d D . P B 1
C74 C 0.520(3) 0.8806(7) -0.1616(9) 0.051(4) Uani 0.451(15) 1 d D . P A 1
H74A H 0.644738 0.853902 -0.163616 0.061 Uiso 0.451(15) 1 calc R U P A 1
H74B H 0.412644 0.865257 -0.199072 0.061 Uiso 0.451(15) 1 calc R U P A 1
C75 C 0.574(4) 0.9479(8) -0.1781(11) 0.081(7) Uani 0.451(15) 1 d D . P A 1
H75A H 0.650963 0.948191 -0.222466 0.097 Uiso 0.451(15) 1 calc R U P A 1
H75B H 0.442948 0.971361 -0.189763 0.097 Uiso 0.451(15) 1 calc R U P A 1
C76 C 0.698(5) 0.9821(15) -0.1201(10) 0.119(14) Uani 0.451(15) 1 d D . P A 1
H76A H 0.685057 1.027580 -0.131286 0.143 Uiso 0.451(15) 1 calc R U P A 1
H76B H 0.845865 0.970799 -0.123847 0.143 Uiso 0.451(15) 1 calc R U P A 1
C78 C 0.474(2) 0.9954(6) 0.0000(10) 0.055(4) Uani 0.451(15) 1 d D . P A 1
H78A H 0.499404 0.982112 0.051550 0.066 Uiso 0.451(15) 1 calc R U P A 1
H78B H 0.469833 1.041902 -0.000995 0.066 Uiso 0.451(15) 1 calc R U P A 1
C79 C 0.2700(16) 0.9708(5) -0.0298(9) 0.051(3) Uani 0.451(15) 1 d D . P A 1
H79A H 0.233456 0.990529 -0.077875 0.061 Uiso 0.451(15) 1 calc R U P A 1
H79B H 0.163743 0.983706 0.003051 0.061 Uiso 0.451(15) 1 calc R U P A 1
C80 C 0.2605(15) 0.9006(5) -0.0387(9) 0.049(3) Uani 0.451(15) 1 d D . P A 1
H80A H 0.123695 0.888896 -0.063336 0.059 Uiso 0.451(15) 1 calc R U P A 1
H80B H 0.272620 0.880647 0.010064 0.059 Uiso 0.451(15) 1 calc R U P A 1
S52A S 0.837(2) 0.6458(6) 0.1883(7) 0.035(3) Uani 0.072(3) 1 d D U P B 2
S53A S 0.8321(18) 0.8190(6) 0.0607(7) 0.034(3) Uani 0.072(3) 1 d D U P B 2
C64A C 1.084(4) 0.6396(17) 0.233(3) 0.039(8) Uani 0.072(3) 1 d D U P B 2
C65A C 1.206(4) 0.6907(18) 0.221(3) 0.037(8) Uani 0.072(3) 1 d D U P B 2
H65A H 1.346382 0.694980 0.240039 0.044 Uiso 0.072(3) 1 calc R U P B 2
C66A C 1.098(5) 0.7364(15) 0.177(3) 0.034(8) Uani 0.072(3) 1 d D U P B 2
H66A H 1.159684 0.774431 0.162038 0.041 Uiso 0.072(3) 1 calc R U P B 2
C67A C 0.895(6) 0.720(2) 0.157(4) 0.028(8) Uani 0.072(3) 1 d D U P B 2
C68A C 0.751(4) 0.7548(17) 0.107(3) 0.033(7) Uani 0.072(3) 1 d D U P B 2
C69A C 0.540(4) 0.7459(18) 0.093(2) 0.034(7) Uani 0.072(3) 1 d D U P B 2
H69A H 0.464715 0.713412 0.114190 0.040 Uiso 0.072(3) 1 calc R U P B 2
C70A C 0.449(4) 0.7908(19) 0.043(2) 0.035(7) Uani 0.072(3) 1 d D U P B 2
H70A H 0.305642 0.790289 0.026612 0.042 Uiso 0.072(3) 1 calc R U P B 2
C71A C 0.585(3) 0.8349(18) 0.020(2) 0.034(7) Uani 0.072(3) 1 d D U P B 2
C74A C 0.457(3) 0.8945(8) -0.1608(7) 0.073(4) Uani 0.549(15) 1 d D U P A 2
H74C H 0.334033 0.920102 -0.177742 0.087 Uiso 0.549(15) 1 calc R U P A 2
H74D H 0.456498 0.856550 -0.191878 0.087 Uiso 0.549(15) 1 calc R U P A 2
C75A C 0.653(4) 0.9325(8) -0.1711(9) 0.094(7) Uani 0.549(15) 1 d D U P A 2
H75C H 0.773658 0.903812 -0.164813 0.113 Uiso 0.549(15) 1 calc R U P A 2
H75D H 0.644107 0.948081 -0.222027 0.113 Uiso 0.549(15) 1 calc R U P A 2
C76A C 0.693(3) 0.9871(6) -0.1214(5) 0.044(4) Uani 0.549(15) 1 d D U P A 2
H76C H 0.603150 1.022516 -0.139293 0.053 Uiso 0.549(15) 1 calc R U P A 2
H76D H 0.839256 1.000537 -0.123271 0.053 Uiso 0.549(15) 1 calc R U P A 2
C78A C 0.4306(14) 1.0113(5) -0.0366(6) 0.047(2) Uani 0.549(15) 1 d D U P A 2
H78C H 0.396681 1.011960 0.014949 0.056 Uiso 0.549(15) 1 calc R U P A 2
H78D H 0.449055 1.055457 -0.051936 0.056 Uiso 0.549(15) 1 calc R U P A 2
C79A C 0.2526(13) 0.9838(5) -0.0819(10) 0.066(4) Uani 0.549(15) 1 d D U P A 2
H79C H 0.260262 0.998998 -0.132454 0.080 Uiso 0.549(15) 1 calc R U P A 2
H79D H 0.123735 1.001254 -0.064341 0.080 Uiso 0.549(15) 1 calc R U P A 2
C80A C 0.2297(15) 0.9140(5) -0.0849(8) 0.061(3) Uani 0.549(15) 1 d D U P A 2
H80C H 0.141703 0.903146 -0.129850 0.073 Uiso 0.549(15) 1 calc R U P A 2
H80D H 0.154222 0.900550 -0.042921 0.073 Uiso 0.549(15) 1 calc R U P A 2
S1 S 0.75759(12) 0.50862(3) 0.81727(4) 0.02390(16) Uani 1 1 d . . . . .
S2 S 0.75891(13) 0.34432(4) 0.67502(4) 0.02418(17) Uani 1 1 d . . . . .
S3 S 0.64595(12) 0.21316(4) 0.58115(4) 0.02379(17) Uani 1 1 d . . . . .
C1 C 1.1769(6) 0.71525(19) 0.8262(2) 0.0359(8) Uani 1 1 d . . . . .
H1A H 1.303414 0.741726 0.830434 0.043 Uiso 1 1 calc R U . . .
H1B H 1.136905 0.708727 0.773566 0.043 Uiso 1 1 calc R U . . .
C2 C 1.0025(6) 0.75053(18) 0.8595(2) 0.0372(8) Uani 1 1 d . . . . .
H2A H 0.963253 0.787472 0.828609 0.045 Uiso 1 1 calc R U . . .
H2B H 1.055098 0.766287 0.908249 0.045 Uiso 1 1 calc R U . . .
C3 C 0.8079(6) 0.71069(19) 0.8676(2) 0.0340(8) Uani 1 1 d . . . . .
H3A H 0.731113 0.706112 0.818960 0.041 Uiso 1 1 calc R U . . .
H3B H 0.716605 0.733492 0.899268 0.041 Uiso 1 1 calc R U . . .
C4 C 0.8523(6) 0.64406(16) 0.9001(2) 0.0321(8) Uani 1 1 d . . . . .
H4 H 0.722170 0.618445 0.894124 0.039 Uiso 1 1 calc R U . . .
C5 C 0.9362(7) 0.6433(2) 0.9797(2) 0.0456(10) Uani 1 1 d . . . . .
H5A H 0.841356 0.668361 1.007833 0.055 Uiso 1 1 calc R U . . .
H5B H 0.931587 0.599407 0.997549 0.055 Uiso 1 1 calc R U . . .
C6 C 1.1489(8) 0.6673(3) 0.9964(3) 0.0626(15) Uani 1 1 d . . . . .
H6A H 1.202952 0.649199 1.043871 0.075 Uiso 1 1 calc R U . . .
H6B H 1.139342 0.713354 1.003312 0.075 Uiso 1 1 calc R U . . .
C7 C 1.3076(6) 0.6555(2) 0.9430(2) 0.0422(9) Uani 1 1 d . . . . .
H7A H 1.380300 0.615759 0.956934 0.051 Uiso 1 1 calc R U . . .
H7B H 1.411922 0.689657 0.948380 0.051 Uiso 1 1 calc R U . . .
C8 C 1.2290(5) 0.65101(16) 0.8618(2) 0.0302(7) Uani 1 1 d . . . . .
H8 H 1.334715 0.628914 0.834318 0.036 Uiso 1 1 calc R U . . .
C10 C 0.9903(5) 0.54898(15) 0.81663(19) 0.0252(7) Uani 1 1 d . . . . .
C11 C 1.1209(5) 0.51616(17) 0.77427(19) 0.0265(7) Uani 1 1 d . . . . .
H11 H 1.257788 0.529821 0.767121 0.032 Uiso 1 1 calc R U . . .
C12 C 1.0339(5) 0.46079(16) 0.74262(18) 0.0251(6) Uani 1 1 d . . . . .
H12 H 1.104626 0.434091 0.711484 0.030 Uiso 1 1 calc R U . . .
C13 C 0.8357(5) 0.44953(14) 0.76162(17) 0.0214(6) Uani 1 1 d . . . . .
C14 C 0.6988(5) 0.39712(14) 0.74199(16) 0.0215(6) Uani 1 1 d . . . . .
C15 C 0.5164(5) 0.38103(15) 0.76976(18) 0.0259(7) Uani 1 1 d . . . . .
H15 H 0.457969 0.404015 0.807328 0.031 Uiso 1 1 calc R U . . .
C16 C 0.4240(6) 0.32698(16) 0.73710(19) 0.0280(7) Uani 1 1 d . . . . .
H16 H 0.295469 0.310296 0.749855 0.034 Uiso 1 1 calc R U . . .
C17 C 0.5376(5) 0.30057(15) 0.68489(16) 0.0226(6) Uani 1 1 d . . . . .
C18 C 0.4821(5) 0.24581(15) 0.64050(17) 0.0243(6) Uani 1 1 d . . . . .
C19 C 0.2946(5) 0.21474(17) 0.63619(18) 0.0277(7) Uani 1 1 d . . . . .
H19 H 0.184250 0.225068 0.665117 0.033 Uiso 1 1 calc R U . . .
C20 C 0.2841(5) 0.16610(16) 0.58434(18) 0.0266(7) Uani 1 1 d . . . . .
H20 H 0.164167 0.140535 0.574950 0.032 Uiso 1 1 calc R U . . .
C21 C 0.4619(5) 0.15814(15) 0.54784(18) 0.0247(6) Uani 1 1 d . . . . .
C23 C 0.3165(5) 0.07457(16) 0.44523(19) 0.0276(7) Uani 1 1 d . . . . .
H23 H 0.192838 0.075929 0.474475 0.033 Uiso 1 1 calc R U . . .
C24 C 0.3758(5) 0.00555(17) 0.43272(19) 0.0286(7) Uani 1 1 d . . . . .
H24A H 0.388908 -0.016413 0.480341 0.034 Uiso 1 1 calc R U . . .
H24B H 0.261959 -0.014871 0.401934 0.034 Uiso 1 1 calc R U . . .
C25 C 0.5788(5) -0.00261(16) 0.3962(2) 0.0285(7) Uani 1 1 d . . . . .
H25A H 0.553700 0.008307 0.343886 0.034 Uiso 1 1 calc R U . . .
H25B H 0.620706 -0.047374 0.399358 0.034 Uiso 1 1 calc R U . . .
C26 C 0.7581(5) 0.03792(16) 0.4304(2) 0.0283(7) Uani 1 1 d . . . . .
H26A H 0.870751 0.037799 0.397031 0.034 Uiso 1 1 calc R U . . .
H26B H 0.813395 0.017762 0.476499 0.034 Uiso 1 1 calc R U . . .
C27 C 0.7044(5) 0.10705(16) 0.44696(19) 0.0266(7) Uani 1 1 d . . . . .
H27 H 0.821597 0.126507 0.478124 0.032 Uiso 1 1 calc R U . . .
C28 C 0.6537(6) 0.14818(18) 0.3772(2) 0.0344(8) Uani 1 1 d . . . . .
H28A H 0.637397 0.192447 0.392426 0.041 Uiso 1 1 calc R U . . .
H28B H 0.773247 0.146358 0.346934 0.041 Uiso 1 1 calc R U . . .
C29 C 0.4571(6) 0.12808(18) 0.3304(2) 0.0343(8) Uani 1 1 d . . . . .
H29A H 0.490221 0.090527 0.301731 0.041 Uiso 1 1 calc R U . . .
H29B H 0.417372 0.162234 0.295382 0.041 Uiso 1 1 calc R U . . .
C30 C 0.2683(6) 0.11266(18) 0.3737(2) 0.0326(8) Uani 1 1 d . . . . .
H30A H 0.166381 0.088655 0.341444 0.039 Uiso 1 1 calc R U . . .
H30B H 0.201333 0.152696 0.386032 0.039 Uiso 1 1 calc R U . . .
B9 B 1.0225(6) 0.61216(19) 0.8566(2) 0.0295(8) Uani 1 1 d . . . . .
B22 B 0.4992(6) 0.11215(18) 0.4864(2) 0.0248(7) Uani 1 1 d . . . . .

loop_
_atom_site_aniso_label
_atom_site_aniso_U_11
_atom_site_aniso_U_22
_atom_site_aniso_U_33
_atom_site_aniso_U_23
_atom_site_aniso_U_13
_atom_site_aniso_U_12
S51 0.0314(4) 0.0317(4) 0.0404(5) 0.0006(4) 0.0034(3) 0.0008(4)
C51 0.0287(18) 0.0352(18) 0.0366(18) -0.0001(15) 0.0037(14) 0.0070(15)
C52 0.035(2) 0.045(2) 0.0371(19) 0.0023(16) 0.0111(15) 0.0069(17)
C53 0.0281(19) 0.040(2) 0.043(2) 0.0049(17) 0.0091(15) -0.0021(16)
C54 0.0232(17) 0.0333(18) 0.0375(19) 0.0006(14) 0.0033(14) 0.0001(14)
C55 0.038(2) 0.0344(19) 0.044(2) -0.0068(16) 0.0008(16) -0.0027(16)
C56 0.050(3) 0.036(2) 0.046(2) -0.0097(17) 0.0043(18) 0.0064(18)
C57 0.035(2) 0.042(2) 0.039(2) -0.0006(16) 0.0105(15) 0.0096(17)
C58 0.0231(17) 0.0307(18) 0.041(2) 0.0001(14) 0.0077(14) 0.0009(14)
C60 0.0284(18) 0.0291(17) 0.0320(17) -0.0051(14) 0.0042(14) 0.0020(14)
C61 0.0321(19) 0.0349(19) 0.0388(19) -0.0051(15) 0.0074(15) -0.0040(15)
C62 0.043(2) 0.0300(18) 0.040(2) -0.0062(15) 0.0135(17) -0.0096(16)
C63 0.042(2) 0.0252(16) 0.0319(17) -0.0047(13) 0.0090(15) -0.0039(15)
C73 0.046(2) 0.038(2) 0.054(2) -0.0079(18) 0.0018(19) -0.0068(18)
C77 0.039(2) 0.048(2) 0.045(2) -0.0001(18) 0.0035(18) -0.0119(18)
B59 0.026(2) 0.0312(19) 0.0326(19) -0.0038(16) 0.0069(15) 0.0025(16)
B72 0.057(3) 0.039(2) 0.030(2) -0.0012(18) 0.0086(19) -0.011(2)
S52 0.0358(5) 0.0314(5) 0.0319(5) -0.0021(4) 0.0098(4) -0.0099(4)
S53 0.0510(7) 0.0301(5) 0.0305(5) -0.0005(4) 0.0001(4) -0.0166(4)
C64 0.041(2) 0.0271(18) 0.0268(18) -0.0063(14) 0.0105(16) -0.0074(16)
C65 0.041(2) 0.030(2) 0.037(2) 0.0001(17) 0.0034(18) -0.0133(19)
C66 0.045(2) 0.031(2) 0.034(2) -0.0006(16) -0.0019(17) -0.0129(18)
C67 0.046(3) 0.030(2) 0.0258(19) -0.0046(17) 0.006(2) -0.011(2)
C68 0.056(3) 0.034(2) 0.0227(18) -0.0052(15) 0.0081(18) -0.017(2)
C69 0.062(3) 0.046(2) 0.0265(19) 0.0039(17) -0.0043(18) -0.027(2)
C70 0.076(4) 0.045(3) 0.031(2) 0.0068(18) -0.004(2) -0.035(3)
C71 0.060(3) 0.038(2) 0.0254(18) -0.0005(16) 0.0032(18) -0.022(2)
C74 0.073(10) 0.026(6) 0.054(7) -0.011(5) 0.007(7) 0.012(6)
C75 0.141(18) 0.057(11) 0.047(8) 0.011(7) 0.029(10) 0.029(10)
C76 0.09(2) 0.15(3) 0.12(2) 0.081(19) -0.014(16) -0.062(17)
C78 0.058(8) 0.030(6) 0.081(10) -0.022(6) 0.026(7) -0.010(5)
C79 0.029(5) 0.048(6) 0.079(9) -0.002(6) 0.018(5) 0.009(4)
C80 0.023(5) 0.040(5) 0.084(9) 0.005(6) -0.002(5) 0.000(4)
S52A 0.038(7) 0.037(7) 0.030(6) -0.001(5) 0.000(5) 0.008(6)
S53A 0.023(6) 0.040(7) 0.039(6) 0.007(5) 0.005(5) 0.000(5)
C64A 0.041(15) 0.037(11) 0.039(15) 0.011(10) 0.007(12) -0.003(10)
C65A 0.034(13) 0.039(12) 0.039(17) 0.012(11) 0.007(12) -0.002(10)
C66A 0.036(12) 0.023(12) 0.043(17) 0.004(11) -0.003(11) -0.009(10)
C67A 0.033(12) 0.016(13) 0.034(15) -0.006(10) 0.003(11) -0.007(9)
C68A 0.031(11) 0.029(13) 0.038(14) 0.001(11) 0.001(10) -0.009(9)
C69A 0.031(11) 0.038(14) 0.032(15) 0.002(11) 0.000(10) -0.013(10)
C70A 0.032(12) 0.046(14) 0.027(15) 0.003(11) 0.002(11) -0.008(10)
C71A 0.028(14) 0.046(12) 0.027(14) 0.007(10) 0.007(11) -0.001(10)
C74A 0.120(12) 0.048(8) 0.044(5) -0.005(5) -0.026(6) 0.009(7)
C75A 0.188(17) 0.055(8) 0.043(7) -0.004(6) 0.035(10) -0.033(11)
C76A 0.068(10) 0.033(5) 0.032(5) 0.007(4) 0.000(6) 0.000(6)
C78A 0.046(5) 0.045(5) 0.049(6) -0.015(4) 0.007(4) -0.001(4)
C79A 0.025(4) 0.055(5) 0.120(11) -0.028(6) 0.012(5) 0.001(4)
C80A 0.044(5) 0.061(6) 0.079(8) -0.023(6) 0.018(5) -0.015(4)
S1 0.0200(4) 0.0201(3) 0.0325(4) -0.0062(3) 0.0073(3) -0.0011(3)
S2 0.0258(4) 0.0213(4) 0.0266(4) -0.0054(3) 0.0091(3) -0.0030(3)
S3 0.0229(4) 0.0208(3) 0.0280(4) -0.0046(3) 0.0039(3) -0.0020(3)
C1 0.0328(19) 0.0328(18) 0.043(2) 0.0024(16) 0.0111(15) -0.0042(16)
C2 0.041(2) 0.0289(18) 0.042(2) 0.0030(15) 0.0047(16) 0.0020(16)
C3 0.0276(18) 0.0359(18) 0.0382(18) -0.0041(15) 0.0014(14) 0.0060(15)
C4 0.0208(17) 0.0242(17) 0.053(2) -0.0120(15) 0.0135(15) -0.0046(13)
C5 0.036(2) 0.055(3) 0.049(2) 0.013(2) 0.0196(18) 0.0041(19)
C6 0.040(3) 0.108(5) 0.041(2) -0.022(3) 0.0079(19) -0.006(3)
C7 0.0242(19) 0.051(2) 0.051(2) 0.0109(19) 0.0021(16) 0.0026(17)
C8 0.0234(17) 0.0238(16) 0.045(2) -0.0088(14) 0.0126(14) -0.0022(13)
C10 0.0206(16) 0.0201(15) 0.0357(17) -0.0016(13) 0.0069(13) 0.0013(12)
C11 0.0184(15) 0.0254(16) 0.0362(17) -0.0007(14) 0.0060(12) -0.0006(13)
C12 0.0222(16) 0.0231(15) 0.0308(16) -0.0031(13) 0.0063(12) 0.0030(12)
C13 0.0239(16) 0.0185(14) 0.0221(14) 0.0008(11) 0.0036(11) 0.0043(12)
C14 0.0228(15) 0.0204(15) 0.0210(14) 0.0006(11) 0.0010(11) 0.0045(12)
C15 0.0264(17) 0.0227(15) 0.0295(16) -0.0042(12) 0.0070(13) 0.0008(13)
C16 0.0271(17) 0.0256(16) 0.0327(17) -0.0042(13) 0.0110(13) -0.0036(13)
C17 0.0270(17) 0.0194(15) 0.0219(14) 0.0001(11) 0.0048(12) -0.0036(12)
C18 0.0301(17) 0.0196(14) 0.0237(15) -0.0002(12) 0.0058(12) -0.0025(13)
C19 0.0303(17) 0.0259(15) 0.0282(15) -0.0034(13) 0.0102(13) -0.0026(14)
C20 0.0245(17) 0.0256(15) 0.0300(16) -0.0018(13) 0.0033(13) -0.0067(13)
C21 0.0226(16) 0.0224(15) 0.0285(16) -0.0011(12) -0.0015(12) -0.0021(12)
C23 0.0236(17) 0.0269(16) 0.0329(17) -0.0081(13) 0.0049(13) -0.0042(13)
C24 0.0263(16) 0.0251(16) 0.0348(17) -0.0039(14) 0.0039(13) -0.0045(14)
C25 0.0269(17) 0.0226(16) 0.0361(18) -0.0049(13) 0.0028(14) 0.0009(13)
C26 0.0229(17) 0.0275(16) 0.0344(17) -0.0059(13) 0.0014(13) 0.0005(13)
C27 0.0232(16) 0.0243(15) 0.0323(16) -0.0057(13) 0.0022(13) -0.0026(13)
C28 0.034(2) 0.0284(17) 0.041(2) 0.0027(15) 0.0075(15) -0.0014(15)
C29 0.037(2) 0.0316(18) 0.0345(19) 0.0067(15) 0.0024(15) 0.0028(15)
C30 0.0226(17) 0.0327(18) 0.0415(19) -0.0059(15) -0.0026(14) 0.0022(14)
B9 0.0236(19) 0.0217(17) 0.044(2) -0.0061(16) 0.0092(16) -0.0003(15)
B22 0.0234(18) 0.0241(17) 0.0269(18) -0.0003(14) 0.0018(14) -0.0015(14)

loop_
_atom_type_symbol
_atom_type_description
_atom_type_scat_dispersion_real
_atom_type_scat_dispersion_imag
_atom_type_scat_source
C C 0.0181 0.0091 'International Tables Vol C Tables 4.2.6.8 and 6.1.1.4'
H H 0.0000 0.0000 'International Tables Vol C Tables 4.2.6.8 and 6.1.1.4'
B B 0.0090 0.0039 'International Tables Vol C Tables 4.2.6.8 and 6.1.1.4'
S S 0.3331 0.5567 'International Tables Vol C Tables 4.2.6.8 and 6.1.1.4'

loop_
_exptl_crystal_face_index_h
_exptl_crystal_face_index_k
_exptl_crystal_face_index_l
_exptl_crystal_face_perp_dist
0 -1 0 0.0272
0 0 -1 0.0339
0 0 1 0.0203
2 -1 -1 0.2069
-2 1 1 0.1798
-2 1 -2 0.1684
2 -1 2 0.1897
0 -2 -1 0.0287
0 2 1 0.0203
1 2 1 0.1612
0 1 -1 0.0274
0 -1 2 0.0153

loop_
_geom_angle_atom_site_label_1
_geom_angle_atom_site_label_2
_geom_angle_atom_site_label_3
_geom_angle
_geom_angle_site_symmetry_1
_geom_angle_site_symmetry_3
_geom_angle_publ_flag
C63 S51 C60 93.27(19) . . ?
H51A C51 H51B 107.9 . . ?
C52 C51 H51A 109.2 . . ?
C52 C51 H51B 109.2 . . ?
C52 C51 C58 112.2(3) . . ?
C58 C51 H51A 109.2 . . ?
C58 C51 H51B 109.2 . . ?
C51 C52 H52A 108.9 . . ?
C51 C52 H52B 108.9 . . ?
H52A C52 H52B 107.7 . . ?
C53 C52 C51 113.5(3) . . ?
C53 C52 H52A 108.9 . . ?
C53 C52 H52B 108.9 . . ?
C52 C53 H53A 109.0 . . ?
C52 C53 H53B 109.0 . . ?
C52 C53 C54 112.9(3) . . ?
H53A C53 H53B 107.8 . . ?
C54 C53 H53A 109.0 . . ?
C54 C53 H53B 109.0 . . ?
C53 C54 H54 110.2 . . ?
C53 C54 C55 112.5(3) . . ?
C53 C54 B59 112.0(3) . . ?
C55 C54 H54 110.2 . . ?
C55 C54 B59 101.5(3) . . ?
B59 C54 H54 110.2 . . ?
C54 C55 H55A 109.1 . . ?
C54 C55 H55B 109.1 . . ?
H55A C55 H55B 107.9 . . ?
C56 C55 C54 112.3(3) . . ?
C56 C55 H55A 109.1 . . ?
C56 C55 H55B 109.1 . . ?
C55 C56 H56A 109.0 . . ?
C55 C56 H56B 109.0 . . ?
C55 C56 C57 112.9(3) . . ?
H56A C56 H56B 107.8 . . ?
C57 C56 H56A 109.0 . . ?
C57 C56 H56B 109.0 . . ?
C56 C57 H57A 109.1 . . ?
C56 C57 H57B 109.1 . . ?
C56 C57 C58 112.3(3) . . ?
H57A C57 H57B 107.9 . . ?
C58 C57 H57A 109.1 . . ?
C58 C57 H57B 109.1 . . ?
C51 C58 C57 111.4(3) . . ?
C51 C58 H58 110.3 . . ?
C51 C58 B59 112.4(3) . . ?
C57 C58 H58 110.3 . . ?
C57 C58 B59 101.9(3) . . ?
B59 C58 H58 110.3 . . ?
C61 C60 S51 109.2(3) . . ?
C61 C60 B59 130.7(4) . . ?
B59 C60 S51 120.0(3) . . ?
C60 C61 H61 123.0 . . ?
C60 C61 C62 114.0(4) . . ?
C62 C61 H61 123.0 . . ?
C61 C62 H62 123.5 . . ?
C63 C62 C61 113.0(3) . . ?
C63 C62 H62 123.5 . . ?
C62 C63 S51 110.5(3) . . ?
C62 C63 C64 130.5(4) . . ?
C62 C63 C64A 93.3(8) . . ?
C64 C63 S51 119.0(3) . . ?
C64A C63 S51 155.8(8) . . ?
B72 C73 H73 104.1 . . ?
B72 C73 H73A 113.1 . . ?
B72 C73 C74 105.3(9) . . ?
B72 C73 C80 93.5(6) . . ?
B72 C73 C80A 113.4(5) . . ?
C74 C73 H73 104.1 . . ?
C80 C73 H73 104.1 . . ?
C80 C73 C74 140.9(10) . . ?
C74A C73 H73A 113.1 . . ?
C74A C73 B72 112.9(8) . . ?
C74A C73 C80A 89.1(11) . . ?
C80A C73 H73A 113.1 . . ?
B72 C77 H77 106.9 . . ?
B72 C77 H77A 112.4 . . ?
B72 C77 C78A 108.3(5) . . ?
C76 C77 H77 106.9 . . ?
C76 C77 B72 107.2(12) . . ?
C78 C77 H77 106.9 . . ?
C78 C77 B72 95.4(6) . . ?
C78 C77 C76 131.3(17) . . ?
C76A C77 H77A 112.4 . . ?
C76A C77 B72 110.7(5) . . ?
C76A C77 C78A 99.9(8) . . ?
C78A C77 H77A 112.4 . . ?
C58 B59 C54 112.2(3) . . ?
C60 B59 C54 123.7(3) . . ?
C60 B59 C58 122.7(3) . . ?
C73 B72 C77 112.3(4) . . ?
C73 B72 C71A 87.2(11) . . ?
C77 B72 C71A 154.7(17) . . ?
C71 B72 C73 124.2(4) . . ?
C71 B72 C77 123.2(4) . . ?
C67 S52 C64 92.1(2) . . ?
C68 S53 C71 93.6(2) . . ?
C63 C64 S52 120.9(3) . . ?
C65 C64 C63 128.3(4) . . ?
C65 C64 S52 110.8(3) . . ?
C64 C65 H65 123.4 . . ?
C64 C65 C66 113.2(4) . . ?
C66 C65 H65 123.4 . . ?
C65 C66 H66 123.4 . . ?
C67 C66 C65 113.3(4) . . ?
C67 C66 H66 123.4 . . ?
C66 C67 S52 110.7(3) . . ?
C66 C67 C68 127.6(4) . . ?
C68 C67 S52 121.7(4) . . ?
C67 C68 S53 120.2(3) . . ?
C69 C68 S53 110.4(3) . . ?
C69 C68 C67 129.4(4) . . ?
C68 C69 H69 123.7 . . ?
C68 C69 C70 112.6(4) . . ?
C70 C69 H69 123.7 . . ?
C69 C70 H70 122.8 . . ?
C71 C70 C69 114.4(4) . . ?
C71 C70 H70 122.8 . . ?
B72 C71 S53 119.7(3) . . ?
C70 C71 B72 131.2(4) . . ?
C70 C71 S53 109.0(3) . . ?
C73 C74 H74A 109.4 . . ?
C73 C74 H74B 109.4 . . ?
H74A C74 H74B 108.0 . . ?
C75 C74 C73 111.1(12) . . ?
C75 C74 H74A 109.4 . . ?
C75 C74 H74B 109.4 . . ?
C74 C75 H75A 108.2 . . ?
C74 C75 H75B 108.2 . . ?
H75A C75 H75B 107.4 . . ?
C76 C75 C74 116.4(18) . . ?
C76 C75 H75A 108.2 . . ?
C76 C75 H75B 108.2 . . ?
C77 C76 H76A 107.4 . . ?
C77 C76 H76B 107.4 . . ?
C75 C76 C77 119.7(17) . . ?
C75 C76 H76A 107.4 . . ?
C75 C76 H76B 107.4 . . ?
H76A C76 H76B 106.9 . . ?
C77 C78 H78A 108.8 . . ?
C77 C78 H78B 108.8 . . ?
H78A C78 H78B 107.7 . . ?
C79 C78 C77 113.7(9) . . ?
C79 C78 H78A 108.8 . . ?
C79 C78 H78B 108.8 . . ?
C78 C79 H79A 108.6 . . ?
C78 C79 H79B 108.6 . . ?
C78 C79 C80 114.7(9) . . ?
H79A C79 H79B 107.6 . . ?
C80 C79 H79A 108.6 . . ?
C80 C79 H79B 108.6 . . ?
C73 C80 H80A 109.1 . . ?
C73 C80 H80B 109.1 . . ?
C79 C80 C73 112.5(8) . . ?
C79 C80 H80A 109.1 . . ?
C79 C80 H80B 109.1 . . ?
H80A C80 H80B 107.8 . . ?
C67A S52A C64A 91.0(9) . . ?
C68A S53A C71A 93.4(9) . . ?
C63 C64A S52A 100.0(13) . . ?
C65A C64A C63 147.3(19) . . ?
C65A C64A S52A 112.0(13) . . ?
C64A C65A H65A 123.8 . . ?
C64A C65A C66A 112.4(15) . . ?
C66A C65A H65A 123.8 . . ?
C65A C66A H66A 123.4 . . ?
C67A C66A C65A 113.1(14) . . ?
C67A C66A H66A 123.4 . . ?
C66A C67A S52A 111.4(12) . . ?
C66A C67A C68A 125.8(16) . . ?
C68A C67A S52A 122.2(15) . . ?
C67A C68A S53A 120.9(14) . . ?
C69A C68A S53A 110.8(11) . . ?
C69A C68A C67A 128.2(17) . . ?
C68A C69A H69A 123.8 . . ?
C68A C69A C70A 112.4(14) . . ?
C70A C69A H69A 123.8 . . ?
C69A C70A H70A 122.7 . . ?
C71A C70A C69A 114.6(15) . . ?
C71A C70A H70A 122.7 . . ?
B72 C71A S53A 104.8(13) . . ?
C70A C71A B72 146.3(15) . . ?
C70A C71A S53A 108.8(13) . . ?
C73 C74A H74C 108.7 . . ?
C73 C74A H74D 108.7 . . ?
C73 C74A C75A 114.2(12) . . ?
H74C C74A H74D 107.6 . . ?
C75A C74A H74C 108.7 . . ?
C75A C74A H74D 108.7 . . ?
C74A C75A H75C 108.3 . . ?
C74A C75A H75D 108.3 . . ?
H75C C75A H75D 107.4 . . ?
C76A C75A C74A 116.1(15) . . ?
C76A C75A H75C 108.3 . . ?
C76A C75A H75D 108.3 . . ?
C77 C76A H76C 108.8 . . ?
C77 C76A H76D 108.8 . . ?
C75A C76A C77 113.9(10) . . ?
C75A C76A H76C 108.8 . . ?
C75A C76A H76D 108.8 . . ?
H76C C76A H76D 107.7 . . ?
C77 C78A H78C 108.7 . . ?
C77 C78A H78D 108.7 . . ?
H78C C78A H78D 107.6 . . ?
C79A C78A C77 114.4(7) . . ?
C79A C78A H78C 108.7 . . ?
C79A C78A H78D 108.7 . . ?
C78A C79A H79C 107.6 . . ?
C78A C79A H79D 107.6 . . ?
C78A C79A C80A 118.9(11) . . ?
H79C C79A H79D 107.0 . . ?
C80A C79A H79C 107.6 . . ?
C80A C79A H79D 107.6 . . ?
C73 C80A H80C 108.2 . . ?
C73 C80A H80D 108.2 . . ?
C79A C80A C73 116.5(7) . . ?
C79A C80A H80C 108.2 . . ?
C79A C80A H80D 108.2 . . ?
H80C C80A H80D 107.3 . . ?
C13 S1 C10 93.44(16) . . ?
C17 S2 C14 92.14(15) . . ?
C18 S3 C21 93.22(16) . . ?
H1A C1 H1B 107.6 . . ?
C2 C1 H1A 108.7 . . ?
C2 C1 H1B 108.7 . . ?
C2 C1 C8 114.1(3) . . ?
C8 C1 H1A 108.7 . . ?
C8 C1 H1B 108.7 . . ?
C1 C2 H2A 108.8 . . ?
C1 C2 H2B 108.8 . . ?
C1 C2 C3 114.0(3) . . ?
H2A C2 H2B 107.7 . . ?
C3 C2 H2A 108.8 . . ?
C3 C2 H2B 108.8 . . ?
C2 C3 H3A 108.6 . . ?
C2 C3 H3B 108.6 . . ?
C2 C3 C4 114.5(3) . . ?
H3A C3 H3B 107.6 . . ?
C4 C3 H3A 108.6 . . ?
C4 C3 H3B 108.6 . . ?
C3 C4 H4 109.1 . . ?
C3 C4 B9 108.3(3) . . ?
C5 C4 C3 114.8(3) . . ?
C5 C4 H4 109.1 . . ?
C5 C4 B9 106.2(3) . . ?
B9 C4 H4 109.1 . . ?
C4 C5 H5A 108.1 . . ?
C4 C5 H5B 108.1 . . ?
H5A C5 H5B 107.3 . . ?
C6 C5 C4 116.6(3) . . ?
C6 C5 H5A 108.1 . . ?
C6 C5 H5B 108.1 . . ?
C5 C6 H6A 107.6 . . ?
C5 C6 H6B 107.6 . . ?
C5 C6 C7 118.8(4) . . ?
H6A C6 H6B 107.0 . . ?
C7 C6 H6A 107.6 . . ?
C7 C6 H6B 107.6 . . ?
C6 C7 H7A 108.0 . . ?
C6 C7 H7B 108.0 . . ?
C6 C7 C8 117.3(4) . . ?
H7A C7 H7B 107.2 . . ?
C8 C7 H7A 108.0 . . ?
C8 C7 H7B 108.0 . . ?
C1 C8 H8 109.6 . . ?
C1 C8 B9 106.7(3) . . ?
C7 C8 C1 113.6(3) . . ?
C7 C8 H8 109.6 . . ?
C7 C8 B9 107.6(3) . . ?
B9 C8 H8 109.6 . . ?
C11 C10 S1 108.9(3) . . ?
C11 C10 B9 130.2(3) . . ?
B9 C10 S1 120.8(2) . . ?
C10 C11 H11 122.8 . . ?
C10 C11 C12 114.4(3) . . ?
C12 C11 H11 122.8 . . ?
C11 C12 H12 123.6 . . ?
C13 C12 C11 112.8(3) . . ?
C13 C12 H12 123.6 . . ?
C12 C13 S1 110.4(2) . . ?
C12 C13 C14 129.2(3) . . ?
C14 C13 S1 120.4(2) . . ?
C13 C14 S2 120.4(2) . . ?
C15 C14 S2 110.8(2) . . ?
C15 C14 C13 128.8(3) . . ?
C14 C15 H15 123.4 . . ?
C14 C15 C16 113.2(3) . . ?
C16 C15 H15 123.4 . . ?
C15 C16 H16 123.2 . . ?
C17 C16 C15 113.6(3) . . ?
C17 C16 H16 123.2 . . ?
C16 C17 S2 110.3(2) . . ?
C16 C17 C18 126.9(3) . . ?
C18 C17 S2 122.7(2) . . ?
C17 C18 S3 122.9(3) . . ?
C19 C18 S3 110.7(2) . . ?
C19 C18 C17 126.3(3) . . ?
C18 C19 H19 123.7 . . ?
C18 C19 C20 112.6(3) . . ?
C20 C19 H19 123.7 . . ?
C19 C20 H20 122.5 . . ?
C21 C20 C19 115.0(3) . . ?
C21 C20 H20 122.5 . . ?
C20 C21 S3 108.4(2) . . ?
C20 C21 B22 128.6(3) . . ?
B22 C21 S3 123.0(3) . . ?
C24 C23 H23 109.2 . . ?
C24 C23 C30 113.9(3) . . ?
C24 C23 B22 111.8(3) . . ?
C30 C23 H23 109.2 . . ?
C30 C23 B22 103.5(3) . . ?
B22 C23 H23 109.2 . . ?
C23 C24 H24A 108.8 . . ?
C23 C24 H24B 108.8 . . ?
H24A C24 H24B 107.7 . . ?
C25 C24 C23 114.0(3) . . ?
C25 C24 H24A 108.8 . . ?
C25 C24 H24B 108.8 . . ?
C24 C25 H25A 108.8 . . ?
C24 C25 H25B 108.8 . . ?
C24 C25 C26 113.6(3) . . ?
H25A C25 H25B 107.7 . . ?
C26 C25 H25A 108.8 . . ?
C26 C25 H25B 108.8 . . ?
C25 C26 H26A 108.3 . . ?
C25 C26 H26B 108.3 . . ?
C25 C26 C27 116.1(3) . . ?
H26A C26 H26B 107.4 . . ?
C27 C26 H26A 108.3 . . ?
C27 C26 H26B 108.3 . . ?
C26 C27 H27 109.6 . . ?
C26 C27 C28 113.9(3) . . ?
C26 C27 B22 111.7(3) . . ?
C28 C27 H27 109.6 . . ?
C28 C27 B22 102.4(3) . . ?
B22 C27 H27 109.6 . . ?
C27 C28 H28A 108.7 . . ?
C27 C28 H28B 108.7 . . ?
H28A C28 H28B 107.6 . . ?
C29 C28 C27 114.3(3) . . ?
C29 C28 H28A 108.7 . . ?
C29 C28 H28B 108.7 . . ?
C28 C29 H29A 108.5 . . ?
C28 C29 H29B 108.5 . . ?
C28 C29 C30 114.9(3) . . ?
H29A C29 H29B 107.5 . . ?
C30 C29 H29A 108.5 . . ?
C30 C29 H29B 108.5 . . ?
C23 C30 H30A 108.3 . . ?
C23 C30 H30B 108.3 . . ?
C29 C30 C23 115.9(3) . . ?
C29 C30 H30A 108.3 . . ?
C29 C30 H30B 108.3 . . ?
H30A C30 H30B 107.4 . . ?
C8 B9 C4 111.8(3) . . ?
C10 B9 C4 123.4(3) . . ?
C10 B9 C8 124.8(3) . . ?
C21 B22 C23 121.7(3) . . ?
C21 B22 C27 125.3(3) . . ?
C23 B22 C27 111.9(3) . . ?

loop_
_geom_bond_atom_site_label_1
_geom_bond_atom_site_label_2
_geom_bond_distance
_geom_bond_site_symmetry_2
_geom_bond_publ_flag
S51 C60 1.738(4) . ?
S51 C63 1.723(4) . ?
C51 H51A 0.9900 . ?
C51 H51B 0.9900 . ?
C51 C52 1.530(5) . ?
C51 C58 1.553(5) . ?
C52 H52A 0.9900 . ?
C52 H52B 0.9900 . ?
C52 C53 1.522(6) . ?
C53 H53A 0.9900 . ?
C53 H53B 0.9900 . ?
C53 C54 1.548(5) . ?
C54 H54 1.0000 . ?
C54 C55 1.555(5) . ?
C54 B59 1.573(5) . ?
C55 H55A 0.9900 . ?
C55 H55B 0.9900 . ?
C55 C56 1.522(6) . ?
C56 H56A 0.9900 . ?
C56 H56B 0.9900 . ?
C56 C57 1.531(6) . ?
C57 H57A 0.9900 . ?
C57 H57B 0.9900 . ?
C57 C58 1.558(5) . ?
C58 H58 1.0000 . ?
C58 B59 1.568(5) . ?
C60 C61 1.377(5) . ?
C60 B59 1.530(5) . ?
C61 H61 0.9500 . ?
C61 C62 1.422(6) . ?
C62 H62 0.9500 . ?
C62 C63 1.367(6) . ?
C63 C64 1.450(6) . ?
C63 C64A 1.64(3) . ?
C73 H73 1.0000 . ?
C73 H73A 1.0000 . ?
C73 B72 1.553(7) . ?
C73 C74 1.571(15) . ?
C73 C80 1.563(12) . ?
C73 C74A 1.488(14) . ?
C73 C80A 1.571(12) . ?
C77 H77 1.0000 . ?
C77 H77A 1.0000 . ?
C77 B72 1.587(6) . ?
C77 C76 1.512(19) . ?
C77 C78 1.512(12) . ?
C77 C76A 1.543(11) . ?
C77 C78A 1.660(11) . ?
B72 C71 1.529(7) . ?
B72 C71A 1.69(3) . ?
S52 C64 1.735(4) . ?
S52 C67 1.733(5) . ?
S53 C68 1.716(5) . ?
S53 C71 1.735(4) . ?
C64 C65 1.368(6) . ?
C65 H65 0.9500 . ?
C65 C66 1.415(6) . ?
C66 H66 0.9500 . ?
C66 C67 1.372(6) . ?
C67 C68 1.447(6) . ?
C68 C69 1.375(6) . ?
C69 H69 0.9500 . ?
C69 C70 1.421(7) . ?
C70 H70 0.9500 . ?
C70 C71 1.370(7) . ?
C74 H74A 0.9900 . ?
C74 H74B 0.9900 . ?
C74 C75 1.511(18) . ?
C75 H75A 0.9900 . ?
C75 H75B 0.9900 . ?
C75 C76 1.47(2) . ?
C76 H76A 0.9900 . ?
C76 H76B 0.9900 . ?
C78 H78A 0.9900 . ?
C78 H78B 0.9900 . ?
C78 C79 1.480(15) . ?
C79 H79A 0.9900 . ?
C79 H79B 0.9900 . ?
C79 C80 1.502(13) . ?
C80 H80A 0.9900 . ?
C80 H80B 0.9900 . ?
S52A C64A 1.740(14) . ?
S52A C67A 1.733(14) . ?
S53A C68A 1.714(13) . ?
S53A C71A 1.739(14) . ?
C64A C65A 1.371(15) . ?
C65A H65A 0.9500 . ?
C65A C66A 1.413(15) . ?
C66A H66A 0.9500 . ?
C66A C67A 1.379(15) . ?
C67A C68A 1.449(13) . ?
C68A C69A 1.376(14) . ?
C69A H69A 0.9500 . ?
C69A C70A 1.417(15) . ?
C70A H70A 0.9500 . ?
C70A C71A 1.372(15) . ?
C74A H74C 0.9900 . ?
C74A H74D 0.9900 . ?
C74A C75A 1.526(19) . ?
C75A H75C 0.9900 . ?
C75A H75D 0.9900 . ?
C75A C76A 1.487(14) . ?
C76A H76C 0.9900 . ?
C76A H76D 0.9900 . ?
C78A H78C 0.9900 . ?
C78A H78D 0.9900 . ?
C78A C79A 1.483(12) . ?
C79A H79C 0.9900 . ?
C79A H79D 0.9900 . ?
C79A C80A 1.492(13) . ?
C80A H80C 0.9900 . ?
C80A H80D 0.9900 . ?
S1 C10 1.732(3) . ?
S1 C13 1.723(3) . ?
S2 C14 1.735(3) . ?
S2 C17 1.728(3) . ?
S3 C18 1.728(3) . ?
S3 C21 1.742(3) . ?
C1 H1A 0.9900 . ?
C1 H1B 0.9900 . ?
C1 C2 1.524(5) . ?
C1 C8 1.540(5) . ?
C2 H2A 0.9900 . ?
C2 H2B 0.9900 . ?
C2 C3 1.533(6) . ?
C3 H3A 0.9900 . ?
C3 H3B 0.9900 . ?
C3 C4 1.555(5) . ?
C4 H4 1.0000 . ?
C4 C5 1.519(6) . ?
C4 B9 1.566(5) . ?
C5 H5A 0.9900 . ?
C5 H5B 0.9900 . ?
C5 C6 1.473(7) . ?
C6 H6A 0.9900 . ?
C6 H6B 0.9900 . ?
C6 C7 1.499(6) . ?
C7 H7A 0.9900 . ?
C7 H7B 0.9900 . ?
C7 C8 1.540(6) . ?
C8 H8 1.0000 . ?
C8 B9 1.565(5) . ?
C10 C11 1.384(5) . ?
C10 B9 1.537(5) . ?
C11 H11 0.9500 . ?
C11 C12 1.409(5) . ?
C12 H12 0.9500 . ?
C12 C13 1.376(5) . ?
C13 C14 1.449(4) . ?
C14 C15 1.366(5) . ?
C15 H15 0.9500 . ?
C15 C16 1.407(5) . ?
C16 H16 0.9500 . ?
C16 C17 1.376(5) . ?
C17 C18 1.450(4) . ?
C18 C19 1.376(5) . ?
C19 H19 0.9500 . ?
C19 C20 1.405(5) . ?
C20 H20 0.9500 . ?
C20 C21 1.389(5) . ?
C21 B22 1.528(5) . ?
C23 H23 1.0000 . ?
C23 C24 1.539(5) . ?
C23 C30 1.554(5) . ?
C23 B22 1.567(5) . ?
C24 H24A 0.9900 . ?
C24 H24B 0.9900 . ?
C24 C25 1.532(5) . ?
C25 H25A 0.9900 . ?
C25 H25B 0.9900 . ?
C25 C26 1.535(5) . ?
C26 H26A 0.9900 . ?
C26 H26B 0.9900 . ?
C26 C27 1.547(5) . ?
C27 H27 1.0000 . ?
C27 C28 1.564(5) . ?
C27 B22 1.567(5) . ?
C28 H28A 0.9900 . ?
C28 H28B 0.9900 . ?
C28 C29 1.535(6) . ?
C29 H29A 0.9900 . ?
C29 H29B 0.9900 . ?
C29 C30 1.546(5) . ?
C30 H30A 0.9900 . ?
C30 H30B 0.9900 . ?

loop_
_geom_torsion_atom_site_label_1
_geom_torsion_atom_site_label_2
_geom_torsion_atom_site_label_3
_geom_torsion_atom_site_label_4
_geom_torsion
_geom_torsion_site_symmetry_1
_geom_torsion_site_symmetry_2
_geom_torsion_site_symmetry_3
_geom_torsion_site_symmetry_4
_geom_torsion_publ_flag
S51 C60 C61 C62 -0.5(4) . . . . ?
S51 C60 B59 C54 0.2(5) . . . . ?
S51 C60 B59 C58 165.8(3) . . . . ?
S51 C63 C64 S52 176.2(2) . . . . ?
S51 C63 C64 C65 -3.5(5) . . . . ?
S51 C63 C64A S52A 5(7) . . . . ?
S51 C63 C64A C65A 172(5) . . . . ?
C51 C52 C53 C54 -53.0(5) . . . . ?
C51 C58 B59 C54 -49.8(4) . . . . ?
C51 C58 B59 C60 143.1(3) . . . . ?
C52 C51 C58 C57 -114.8(4) . . . . ?
C52 C51 C58 B59 -1.1(5) . . . . ?
C52 C53 C54 C55 114.0(4) . . . . ?
C52 C53 C54 B59 0.4(4) . . . . ?
C53 C54 C55 C56 -61.1(4) . . . . ?
C53 C54 B59 C58 50.2(4) . . . . ?
C53 C54 B59 C60 -142.8(4) . . . . ?
C54 C55 C56 C57 -54.9(5) . . . . ?
C55 C54 B59 C58 -70.0(4) . . . . ?
C55 C54 B59 C60 97.0(4) . . . . ?
C55 C56 C57 C58 54.2(5) . . . . ?
C56 C57 C58 C51 62.3(4) . . . . ?
C56 C57 C58 B59 -57.8(4) . . . . ?
C57 C58 B59 C54 69.6(4) . . . . ?
C57 C58 B59 C60 -97.5(4) . . . . ?
C58 C51 C52 C53 53.4(5) . . . . ?
C60 S51 C63 C62 -1.2(3) . . . . ?
C60 S51 C63 C64 178.5(3) . . . . ?
C60 S51 C63 C64A 169(5) . . . . ?
C60 C61 C62 C63 -0.3(5) . . . . ?
C61 C60 B59 C54 -175.3(4) . . . . ?
C61 C60 B59 C58 -9.7(6) . . . . ?
C61 C62 C63 S51 1.1(4) . . . . ?
C61 C62 C63 C64 -178.5(4) . . . . ?
C61 C62 C63 C64A -175(2) . . . . ?
C62 C63 C64 S52 -4.2(6) . . . . ?
C62 C63 C64 C65 176.0(4) . . . . ?
C62 C63 C64A S52A 176(2) . . . . ?
C62 C63 C64A C65A -17(9) . . . . ?
C63 S51 C60 C61 1.0(3) . . . . ?
C63 S51 C60 B59 -175.4(3) . . . . ?
C63 C64 C65 C66 179.8(4) . . . . ?
C63 C64A C65A C66A -165(7) . . . . ?
C73 B72 C71 S53 -6.1(7) . . . . ?
C73 B72 C71 C70 168.7(5) . . . . ?
C73 B72 C71A S53A 148(2) . . . . ?
C73 B72 C71A C70A -34(8) . . . . ?
C73 C74 C75 C76 47(3) . . . . ?
C73 C74A C75A C76A -51(3) . . . . ?
C77 B72 C71 S53 167.4(4) . . . . ?
C77 B72 C71 C70 -17.8(8) . . . . ?
C77 B72 C71A S53A -70(4) . . . . ?
C77 B72 C71A C70A 108(7) . . . . ?
C77 C78 C79 C80 52.6(17) . . . . ?
C77 C78A C79A C80A 40.9(15) . . . . ?
B59 C54 C55 C56 58.8(4) . . . . ?
B59 C60 C61 C62 175.4(4) . . . . ?
B72 C73 C74 C75 -58.4(17) . . . . ?
B72 C73 C80 C79 59.6(10) . . . . ?
B72 C73 C74A C75A 3.5(19) . . . . ?
B72 C73 C80A C79A 41.2(13) . . . . ?
B72 C77 C76 C75 42(3) . . . . ?
B72 C77 C78 C79 -57.9(12) . . . . ?
B72 C77 C76A C75A 8.9(17) . . . . ?
B72 C77 C78A C79A -48.9(10) . . . . ?
S52 C64 C65 C66 0.0(5) . . . . ?
S52 C67 C68 S53 165.3(3) . . . . ?
S52 C67 C68 C69 -15.8(8) . . . . ?
S53 C68 C69 C70 2.4(6) . . . . ?
C64 S52 C67 C66 0.9(4) . . . . ?
C64 S52 C67 C68 179.6(5) . . . . ?
C64 C65 C66 C67 0.7(6) . . . . ?
C65 C66 C67 S52 -1.1(6) . . . . ?
C65 C66 C67 C68 -179.6(5) . . . . ?
C66 C67 C68 S53 -16.3(8) . . . . ?
C66 C67 C68 C69 162.6(6) . . . . ?
C67 S52 C64 C63 179.7(4) . . . . ?
C67 S52 C64 C65 -0.5(4) . . . . ?
C67 C68 C69 C70 -176.5(5) . . . . ?
C68 S53 C71 B72 174.8(4) . . . . ?
C68 S53 C71 C70 -1.1(4) . . . . ?
C68 C69 C70 C71 -3.4(7) . . . . ?
C69 C70 C71 B72 -172.6(5) . . . . ?
C69 C70 C71 S53 2.7(6) . . . . ?
C71 S53 C68 C67 178.3(4) . . . . ?
C71 S53 C68 C69 -0.8(4) . . . . ?
C74 C73 B72 C77 65.4(7) . . . . ?
C74 C73 B72 C71 -120.4(7) . . . . ?
C74 C73 C80 C79 -60.0(17) . . . . ?
C74 C75 C76 C77 -40(4) . . . . ?
C76 C77 B72 C73 -56.0(14) . . . . ?
C76 C77 B72 C71 129.7(14) . . . . ?
C76 C77 C78 C79 60.6(18) . . . . ?
C78 C77 B72 C73 80.2(8) . . . . ?
C78 C77 B72 C71 -94.0(9) . . . . ?
C78 C77 C76 C75 -72(3) . . . . ?
C78 C79 C80 C73 -53.2(16) . . . . ?
C80 C73 B72 C77 -80.0(6) . . . . ?
C80 C73 B72 C71 94.1(7) . . . . ?
C80 C73 C74 C75 58(2) . . . . ?
S52A C64A C65A C66A 2(7) . . . . ?
S52A C67A C68A S53A -165(4) . . . . ?
S52A C67A C68A C69A 19(11) . . . . ?
S53A C68A C69A C70A 1(6) . . . . ?
C64A S52A C67A C66A 4(6) . . . . ?
C64A S52A C67A C68A 175(7) . . . . ?
C64A C65A C66A C67A 1(8) . . . . ?
C65A C66A C67A S52A -3(8) . . . . ?
C65A C66A C67A C68A -175(7) . . . . ?
C66A C67A C68A S53A 6(11) . . . . ?
C66A C67A C68A C69A -170(7) . . . . ?
C67A S52A C64A C63 170(4) . . . . ?
C67A S52A C64A C65A -3(5) . . . . ?
C67A C68A C69A C70A 178(6) . . . . ?
C68A S53A C71A B72 178(3) . . . . ?
C68A S53A C71A C70A 0(4) . . . . ?
C68A C69A C70A C71A -2(7) . . . . ?
C69A C70A C71A B72 -177(6) . . . . ?
C69A C70A C71A S53A 1(6) . . . . ?
C71A S53A C68A C67A -177(6) . . . . ?
C71A S53A C68A C69A -1(5) . . . . ?
C74A C73 B72 C77 47.2(10) . . . . ?
C74A C73 B72 C71A -149.4(18) . . . . ?
C74A C73 C80A C79A -73.4(13) . . . . ?
C74A C75A C76A C77 43(2) . . . . ?
C76A C77 B72 C73 -54.0(9) . . . . ?
C76A C77 B72 C71A 168(2) . . . . ?
C76A C77 C78A C79A 67.0(11) . . . . ?
C78A C77 B72 C73 54.6(6) . . . . ?
C78A C77 B72 C71A -83(2) . . . . ?
C78A C77 C76A C75A -105.1(15) . . . . ?
C78A C79A C80A C73 -36.6(17) . . . . ?
C80A C73 B72 C77 -52.2(8) . . . . ?
C80A C73 B72 C71A 111.3(16) . . . . ?
C80A C73 C74A C75A 118.5(17) . . . . ?
S1 C10 C11 C12 0.9(4) . . . . ?
S1 C10 B9 C4 0.1(5) . . . . ?
S1 C10 B9 C8 177.6(3) . . . . ?
S1 C13 C14 S2 169.78(18) . . . . ?
S1 C13 C14 C15 -10.5(5) . . . . ?
S2 C14 C15 C16 -0.6(4) . . . . ?
S2 C17 C18 S3 8.0(4) . . . . ?
S2 C17 C18 C19 -168.5(3) . . . . ?
S3 C18 C19 C20 -1.2(4) . . . . ?
S3 C21 B22 C23 -165.4(3) . . . . ?
S3 C21 B22 C27 1.4(5) . . . . ?
C1 C2 C3 C4 45.7(5) . . . . ?
C1 C8 B9 C4 -62.4(4) . . . . ?
C1 C8 B9 C10 119.9(4) . . . . ?
C2 C1 C8 C7 -62.3(4) . . . . ?
C2 C1 C8 B9 56.1(4) . . . . ?
C2 C3 C4 C5 68.4(4) . . . . ?
C2 C3 C4 B9 -50.0(4) . . . . ?
C3 C4 C5 C6 -69.4(5) . . . . ?
C3 C4 B9 C8 59.7(4) . . . . ?
C3 C4 B9 C10 -122.6(4) . . . . ?
C4 C5 C6 C7 -35.4(8) . . . . ?
C5 C4 B9 C8 -64.1(4) . . . . ?
C5 C4 B9 C10 113.6(4) . . . . ?
C5 C6 C7 C8 30.6(8) . . . . ?
C6 C7 C8 C1 76.5(5) . . . . ?
C6 C7 C8 B9 -41.4(5) . . . . ?
C7 C8 B9 C4 59.8(4) . . . . ?
C7 C8 B9 C10 -117.9(4) . . . . ?
C8 C1 C2 C3 -49.2(5) . . . . ?
C10 S1 C13 C12 -0.5(3) . . . . ?
C10 S1 C13 C14 178.8(3) . . . . ?
C10 C11 C12 C13 -1.3(4) . . . . ?
C11 C10 B9 C4 177.4(4) . . . . ?
C11 C10 B9 C8 -5.1(6) . . . . ?
C11 C12 C13 S1 1.1(4) . . . . ?
C11 C12 C13 C14 -178.1(3) . . . . ?
C12 C13 C14 S2 -11.1(5) . . . . ?
C12 C13 C14 C15 168.7(4) . . . . ?
C13 S1 C10 C11 -0.2(3) . . . . ?
C13 S1 C10 B9 177.6(3) . . . . ?
C13 C14 C15 C16 179.6(3) . . . . ?
C14 S2 C17 C16 0.8(3) . . . . ?
C14 S2 C17 C18 178.1(3) . . . . ?
C14 C15 C16 C17 1.2(5) . . . . ?
C15 C16 C17 S2 -1.2(4) . . . . ?
C15 C16 C17 C18 -178.5(3) . . . . ?
C16 C17 C18 S3 -175.0(3) . . . . ?
C16 C17 C18 C19 8.4(6) . . . . ?
C17 S2 C14 C13 179.7(3) . . . . ?
C17 S2 C14 C15 -0.1(3) . . . . ?
C17 C18 C19 C20 175.7(3) . . . . ?
C18 S3 C21 C20 -1.1(3) . . . . ?
C18 S3 C21 B22 176.7(3) . . . . ?
C18 C19 C20 C21 0.3(5) . . . . ?
C19 C20 C21 S3 0.7(4) . . . . ?
C19 C20 C21 B22 -177.0(3) . . . . ?
C20 C21 B22 C23 12.0(5) . . . . ?
C20 C21 B22 C27 178.8(3) . . . . ?
C21 S3 C18 C17 -175.7(3) . . . . ?
C21 S3 C18 C19 1.3(3) . . . . ?
C23 C24 C25 C26 47.0(4) . . . . ?
C24 C23 C30 C29 -71.0(4) . . . . ?
C24 C23 B22 C21 -137.4(3) . . . . ?
C24 C23 B22 C27 54.1(4) . . . . ?
C24 C25 C26 C27 -44.7(4) . . . . ?
C25 C26 C27 C28 -68.7(4) . . . . ?
C25 C26 C27 B22 46.7(4) . . . . ?
C26 C27 C28 C29 64.9(4) . . . . ?
C26 C27 B22 C21 141.3(3) . . . . ?
C26 C27 B22 C23 -50.8(4) . . . . ?
C27 C28 C29 C30 44.1(4) . . . . ?
C28 C27 B22 C21 -96.4(4) . . . . ?
C28 C27 B22 C23 71.5(3) . . . . ?
C28 C29 C30 C23 -41.5(4) . . . . ?
C30 C23 C24 C25 64.6(4) . . . . ?
C30 C23 B22 C21 99.6(4) . . . . ?
C30 C23 B22 C27 -68.8(3) . . . . ?
B9 C4 C5 C6 50.2(5) . . . . ?
B9 C10 C11 C12 -176.6(4) . . . . ?
B22 C23 C24 C25 -52.3(4) . . . . ?
B22 C23 C30 C29 50.6(4) . . . . ?
B22 C27 C28 C29 -55.8(4) . . . . ?

loop_
_twin_individual_id
_twin_individual_mass_fraction_refined
1 0.796(14)
2 0.204(14)

loop_
_exptl_oxdiff_crystal_face_indexfrac_h
_exptl_oxdiff_crystal_face_indexfrac_k
_exptl_oxdiff_crystal_face_indexfrac_l
_exptl_oxdiff_crystal_face_x
_exptl_oxdiff_crystal_face_y
_exptl_oxdiff_crystal_face_z
-0.0001 -1.0000 -0.0002 0.0497 -0.0518 0.0097
0.0000 0.0008 -1.0001 0.0611 0.0572 -0.0080
-0.0000 -0.0008 1.0001 -0.0611 -0.0572 0.0080
1.9997 -0.9990 -1.0028 0.0706 0.0562 0.4758
-1.9997 0.9990 1.0028 -0.0706 -0.0562 -0.4758
-1.9996 1.0012 -1.9975 0.1127 0.1155 -0.4999
1.9996 -1.0012 1.9975 -0.1127 -0.1155 0.4999
-0.0001 -1.9992 -1.0006 0.1606 -0.0463 0.0115
0.0001 1.9992 1.0006 -0.1606 0.0463 -0.0115
1.0000 1.9993 0.9993 -0.1807 0.0717 0.2256
0.0001 1.0007 -0.9998 0.0114 0.1090 -0.0177
-0.0001 -1.0015 1.9999 -0.0725 -0.1662 0.0258
